data_1544584
loop_
_publ_author_name
'Gilandoust, Maryam'
'Harsha, K. B.'
'Madan Kumar, S.'
'Rakesh, K. S.'
'Lokanath, N. K.'
'Byrappa, K.'
'Rangappa, K. S.'

_publ_section_title
;
 5-(2-Ethoxy-4-fluorophenyl)-1,2,4-triazolo[1,5-<i>a</i>]pyrimidine
;
_journal_coeditor_code VM4017
_journal_issue 11
_journal_name_full IUCrData
_journal_page_first x161770
_journal_paper_doi 10.1107/S2414314616017703
_journal_volume 1
_journal_year 2016
_chemical_formula_iupac 'C13 H11 F N4 O'
_chemical_formula_moiety 'C13 H11 F N4 O'
_chemical_formula_sum 'C13 H11 F N4 O'
_chemical_formula_weight 258.26
_chemical_name_systematic
;
5-(2-Ethoxy-4-fluorophenyl)-1,2,4-triazolo[1,5-<i>a</i>]pyrimidine
;
_space_group_crystal_system monoclinic
_space_group_IT_number 14
_space_group_name_Hall '-P 2ybc'
_space_group_name_H-M_alt 'P 1 21/c 1'
_symmetry_space_group_name_Hall '-P 2ybc'
_symmetry_space_group_name_H-M 'P 1 21/c 1'
_atom_sites_solution_hydrogens geom
_atom_sites_solution_primary iterative
_cell_angle_alpha 90
_cell_angle_beta 93.232(7)
_cell_angle_gamma 90
_cell_formula_units_Z 4
_cell_length_a 3.9166(3)
_cell_length_b 16.6608(11)
_cell_length_c 18.8096(14)
_cell_measurement_reflns_used 2171
_cell_measurement_temperature 293(2)
_cell_measurement_theta_max 25.0
_cell_measurement_theta_min 2.2
_cell_volume 1225.44(15)
_computing_cell_refinement
;
<i>CrystalClear SM Expert</i> (Rigaku, 2011)
;
_computing_data_collection
;
<i>CrystalClear SM Expert</i> (Rigaku, 2011)
;
_computing_data_reduction
;
<i>CrystalClear SM Expert</i> (Rigaku, 2011)
;
_computing_molecular_graphics
;
Mercury (Macrae <i>et al.</i>, 2008)
;
_computing_publication_material
;
<i>OLEX2</i> (Dolomanov <i>et al.</i>,  2009)
;
_computing_structure_refinement
;
SHELXL2014 (Sheldrick, 2015)
;
_computing_structure_solution
;
SHELXS97 (Sheldrick, 2008)
;
_diffrn_ambient_temperature 293(2)
_diffrn_measured_fraction_theta_full 0.999
_diffrn_measured_fraction_theta_max 0.999
_diffrn_measurement_device 'AFC12 (Right): Kappa 3 circle'
_diffrn_measurement_device_type 'Rigaku Saturn724+'
_diffrn_measurement_method 'profile data from \w-scans'
_diffrn_radiation_type MoK\a
_diffrn_radiation_wavelength 0.71073
_diffrn_reflns_av_R_equivalents 0.0589
_diffrn_reflns_limit_h_max 3
_diffrn_reflns_limit_h_min -4
_diffrn_reflns_limit_k_max 19
_diffrn_reflns_limit_k_min -19
_diffrn_reflns_limit_l_max 22
_diffrn_reflns_limit_l_min -22
_diffrn_reflns_number 10165
_diffrn_reflns_theta_full 25.023
_diffrn_reflns_theta_max 25.023
_diffrn_reflns_theta_min 2.169
_diffrn_standards_number 2171
_exptl_absorpt_coefficient_mu 0.104
_exptl_absorpt_correction_T_max 0.979
_exptl_absorpt_correction_T_min 0.966
_exptl_absorpt_correction_type multi-scan
_exptl_absorpt_process_details
;
(NUMABS; Rigaku, 1999)
;
_exptl_crystal_colour yellow
_exptl_crystal_density_diffrn 1.400
_exptl_crystal_description block
_exptl_crystal_F_000 536
_exptl_crystal_size_max 0.32
_exptl_crystal_size_mid 0.23
_exptl_crystal_size_min 0.21
_refine_diff_density_max 0.241
_refine_diff_density_min -0.262
_refine_ls_extinction_coef 0.023(4)
_refine_ls_extinction_expression Fc^*^=kFc[1+0.001xFc^2^\l^3^/sin(2\q)]^-1/4^
_refine_ls_extinction_method
;
SHELXL2014 (Sheldrick, 2015)
;
_refine_ls_goodness_of_fit_ref 1.082
_refine_ls_hydrogen_treatment constr
_refine_ls_matrix_type full
_refine_ls_number_parameters 174
_refine_ls_number_reflns 2171
_refine_ls_number_restraints 0
_refine_ls_restrained_S_all 1.082
_refine_ls_R_factor_all 0.0878
_refine_ls_R_factor_gt 0.0611
_refine_ls_shift/su_max 0.000
_refine_ls_shift/su_mean 0.000
_refine_ls_structure_factor_coef Fsqd
_refine_ls_weighting_details 'w=1/[\s^2^(Fo^2^)+(0.0817P)^2^+0.3483P] where P=(Fo^2^+2Fc^2^)/3'
_refine_ls_weighting_scheme calc
_refine_ls_wR_factor_gt 0.1527
_refine_ls_wR_factor_ref 0.1817
_reflns_number_gt 1458
_reflns_number_total 2171
_reflns_threshold_expression 'I > 2\s(I)'
_cod_data_source_file vm4017sup1.cif
_cod_data_source_block I
_cod_original_cell_volume 1225.44(16)
_cod_database_code 1544584
_shelx_space_group_comment
;
The symmetry employed for this shelxl refinement is uniquely defined
by the following loop, which should always be used as a source of
symmetry information in preference to the above space-group names.
They are only intended as comments.
;
_shelx_estimated_absorpt_t_min 0.967
_shelx_estimated_absorpt_t_max 0.978

loop_
_space_group_symop_operation_xyz
'x, y, z'
'-x, y+1/2, -z+1/2'
'-x, -y, -z'
'x, -y-1/2, z-1/2'

loop_
_atom_site_type_symbol
_atom_site_label
_atom_site_fract_x
_atom_site_fract_y
_atom_site_fract_z
_atom_site_U_iso_or_equiv
_atom_site_adp_type
_atom_site_calc_flag
_atom_site_occupancy
F F1 0.5117(7) 0.35926(13) 0.52220(10) 0.1067(9) Uani d 1
O O1 0.7212(5) 0.32471(10) 0.77097(10) 0.0567(6) Uani d 1
N N1 1.1380(5) 0.55271(12) 0.91136(11) 0.0459(6) Uani d 1
N N2 1.1990(6) 0.60040(14) 0.97014(12) 0.0574(7) Uani d 1
N N3 0.8590(5) 0.56069(12) 0.79604(11) 0.0464(6) Uani d 1
N N4 0.8923(6) 0.66793(13) 0.88210(12) 0.0575(7) Uani d 1
C C1 0.7414(9) 0.4662(2) 0.59031(16) 0.0701(9) Uani d 1
H H1 0.7509 0.4977 0.5497 0.084 Uiso calc 1
C C2 0.8464(7) 0.49545(17) 0.65655(15) 0.0573(8) Uani d 1
H H2 0.9233 0.5482 0.6605 0.069 Uiso calc 1
C C3 0.8405(7) 0.44865(15) 0.71738(14) 0.0468(7) Uani d 1
C C4 0.7224(7) 0.36906(16) 0.71033(14) 0.0503(7) Uani d 1
C C5 0.6084(8) 0.33987(18) 0.64441(16) 0.0607(8) Uani d 1
H H5 0.5237 0.2879 0.6395 0.073 Uiso calc 1
C C6 0.6231(9) 0.3892(2) 0.58674(17) 0.0707(9) Uani d 1
C C7 0.5874(8) 0.24438(16) 0.76772(18) 0.0627(9) Uani d 1
H H7A 0.7172 0.2116 0.7363 0.075 Uiso calc 1
H H7B 0.3500 0.2448 0.7500 0.075 Uiso calc 1
C C8 0.6178(9) 0.2119(2) 0.8419(2) 0.0806(11) Uani d 1
H H8A 0.4932 0.2458 0.8727 0.121 Uiso calc 1
H H8B 0.8542 0.2106 0.8584 0.121 Uiso calc 1
H H8C 0.5253 0.1586 0.8424 0.121 Uiso calc 1
C C9 0.9482(6) 0.48491(14) 0.78707(13) 0.0436(6) Uani d 1
C C11 0.9540(6) 0.59429(15) 0.85917(13) 0.0447(7) Uani d 1
C C13 1.0413(8) 0.66697(18) 0.94821(16) 0.0619(8) Uani d 1
H H13 1.0338 0.7117 0.9777 0.074 Uiso calc 1
C C16 1.2387(7) 0.47580(16) 0.90249(15) 0.0499(7) Uani d 1
H H16 1.3677 0.4485 0.9378 0.060 Uiso calc 1
C C17 1.1421(7) 0.44085(16) 0.83985(14) 0.0494(7) Uani d 1
H H17 1.2026 0.3879 0.8312 0.059 Uiso calc 1

loop_
_atom_site_aniso_label
_atom_site_aniso_U_11
_atom_site_aniso_U_22
_atom_site_aniso_U_33
_atom_site_aniso_U_12
_atom_site_aniso_U_13
_atom_site_aniso_U_23
F1 0.152(2) 0.0993(17) 0.0656(13) 0.0004(14) -0.0248(13) -0.0214(11)
O1 0.0669(13) 0.0402(10) 0.0630(13) -0.0063(9) 0.0050(10) -0.0024(9)
N1 0.0472(13) 0.0443(13) 0.0459(13) -0.0022(10) -0.0002(10) 0.0059(10)
N2 0.0691(17) 0.0534(15) 0.0491(14) -0.0032(12) -0.0021(12) 0.0003(11)
N3 0.0482(13) 0.0396(12) 0.0511(13) 0.0002(9) -0.0006(11) 0.0040(9)
N4 0.0680(17) 0.0449(14) 0.0591(15) 0.0030(11) -0.0016(13) -0.0019(11)
C1 0.078(2) 0.078(2) 0.0537(19) 0.0043(18) -0.0027(17) 0.0062(16)
C2 0.0580(18) 0.0527(17) 0.0609(18) 0.0015(13) -0.0006(14) 0.0026(14)
C3 0.0402(14) 0.0441(15) 0.0557(16) 0.0026(11) 0.0000(12) -0.0014(12)
C4 0.0502(16) 0.0438(15) 0.0572(17) 0.0068(12) 0.0053(13) -0.0050(13)
C5 0.0619(19) 0.0533(18) 0.067(2) 0.0035(14) 0.0006(16) -0.0133(15)
C6 0.079(2) 0.075(2) 0.0562(19) 0.0072(18) -0.0095(17) -0.0152(17)
C7 0.0519(17) 0.0401(15) 0.097(2) -0.0062(13) 0.0091(16) -0.0051(15)
C8 0.070(2) 0.0553(19) 0.116(3) -0.0083(16) 0.007(2) 0.0229(19)
C9 0.0376(14) 0.0410(14) 0.0521(15) -0.0030(11) 0.0025(11) 0.0028(11)
C11 0.0452(15) 0.0416(14) 0.0471(15) -0.0040(11) 0.0015(12) 0.0068(12)
C13 0.078(2) 0.0495(18) 0.0576(18) -0.0016(15) 0.0008(16) -0.0050(14)
C16 0.0480(16) 0.0453(15) 0.0559(17) 0.0032(12) -0.0011(13) 0.0113(13)
C17 0.0456(15) 0.0415(15) 0.0610(18) 0.0033(11) 0.0020(13) 0.0055(12)

loop_
_atom_type_symbol
_atom_type_description
_atom_type_scat_dispersion_real
_atom_type_scat_dispersion_imag
_atom_type_scat_source
C C 0.0033 0.0016 'International Tables Vol C Tables 4.2.6.8 and 6.1.1.4'
H H 0.0000 0.0000 'International Tables Vol C Tables 4.2.6.8 and 6.1.1.4'
F F 0.0171 0.0103 'International Tables Vol C Tables 4.2.6.8 and 6.1.1.4'
N N 0.0061 0.0033 'International Tables Vol C Tables 4.2.6.8 and 6.1.1.4'
O O 0.0106 0.0060 'International Tables Vol C Tables 4.2.6.8 and 6.1.1.4'

loop_
_geom_angle_atom_site_label_1
_geom_angle_atom_site_label_2
_geom_angle_atom_site_label_3
_geom_angle
C4 O1 C7 119.3(2)
N2 N1 C11 110.2(2)
C16 N1 N2 127.5(2)
C16 N1 C11 122.3(2)
C13 N2 N1 100.2(2)
C9 N3 C11 116.6(2)
C11 N4 C13 102.3(2)
C2 C1 H1 121.3
C6 C1 H1 121.3
C6 C1 C2 117.4(3)
C1 C2 H2 119.0
C1 C2 C3 121.9(3)
C3 C2 H2 119.0
C2 C3 C4 118.2(2)
C2 C3 C9 118.9(2)
C4 C3 C9 122.9(2)
O1 C4 C3 116.7(2)
O1 C4 C5 123.0(3)
C5 C4 C3 120.2(3)
C4 C5 H5 120.8
C6 C5 C4 118.4(3)
C6 C5 H5 120.8
F1 C6 C1 118.6(3)
F1 C6 C5 117.5(3)
C1 C6 C5 123.8(3)
O1 C7 H7A 110.4
O1 C7 H7B 110.4
O1 C7 C8 106.7(2)
H7A C7 H7B 108.6
C8 C7 H7A 110.4
C8 C7 H7B 110.4
C7 C8 H8A 109.5
C7 C8 H8B 109.5
C7 C8 H8C 109.5
H8A C8 H8B 109.5
H8A C8 H8C 109.5
H8B C8 H8C 109.5
N3 C9 C3 115.9(2)
N3 C9 C17 122.6(2)
C17 C9 C3 121.4(2)
N3 C11 N1 121.9(2)
N4 C11 N1 109.4(2)
N4 C11 N3 128.7(2)
N2 C13 N4 118.0(3)
N2 C13 H13 121.0
N4 C13 H13 121.0
N1 C16 H16 121.7
C17 C16 N1 116.5(2)
C17 C16 H16 121.7
C9 C17 H17 120.0
C16 C17 C9 120.0(2)
C16 C17 H17 120.0

loop_
_geom_bond_atom_site_label_1
_geom_bond_atom_site_label_2
_geom_bond_distance
F1 C6 1.361(3)
O1 C4 1.359(3)
O1 C7 1.437(3)
N1 N2 1.371(3)
N1 C11 1.372(3)
N1 C16 1.354(3)
N2 C13 1.324(4)
N3 C9 1.323(3)
N3 C11 1.346(3)
N4 C11 1.327(3)
N4 C13 1.344(3)
C1 H1 0.9300
C1 C2 1.379(4)
C1 C6 1.364(5)
C2 H2 0.9300
C2 C3 1.386(4)
C3 C4 1.408(4)
C3 C9 1.483(3)
C4 C5 1.382(4)
C5 H5 0.9300
C5 C6 1.365(4)
C7 H7A 0.9700
C7 H7B 0.9700
C7 C8 1.495(4)
C8 H8A 0.9600
C8 H8B 0.9600
C8 H8C 0.9600
C9 C17 1.420(3)
C13 H13 0.9300
C16 H16 0.9300
C16 C17 1.349(4)
C17 H17 0.9300

loop_
_geom_hbond_atom_site_label_D
_geom_hbond_atom_site_label_H
_geom_hbond_atom_site_label_A
_geom_hbond_site_symmetry_A
_geom_hbond_distance_DH
_geom_hbond_distance_HA
_geom_hbond_distance_DA
_geom_hbond_angle_DHA
C5 H5 N4 2_646 0.93 2.60 3.492(4) 162
C16 H16 N2 3_867 0.93 2.49 3.407(4) 168
C17 H17 O1 . 0.93 2.39 2.811(3) 107

loop_
_geom_torsion_atom_site_label_1
_geom_torsion_atom_site_label_2
_geom_torsion_atom_site_label_3
_geom_torsion_atom_site_label_4
_geom_torsion
O1 C4 C5 C6 -179.5(3)
N1 N2 C13 N4 -1.2(4)
N1 C16 C17 C9 0.7(4)
N2 N1 C11 N3 -179.6(2)
N2 N1 C11 N4 0.0(3)
N2 N1 C16 C17 179.0(2)
N3 C9 C17 C16 0.9(4)
C1 C2 C3 C4 -0.1(4)
C1 C2 C3 C9 -178.3(3)
C2 C1 C6 F1 178.7(3)
C2 C1 C6 C5 -1.0(5)
C2 C3 C4 O1 179.8(2)
C2 C3 C4 C5 -1.5(4)
C2 C3 C9 N3 37.3(4)
C2 C3 C9 C17 -141.3(3)
C3 C4 C5 C6 1.9(4)
C3 C9 C17 C16 179.4(2)
C4 O1 C7 C8 -179.5(2)
C4 C3 C9 N3 -140.8(3)
C4 C3 C9 C17 40.6(4)
C4 C5 C6 F1 179.6(3)
C4 C5 C6 C1 -0.6(5)
C6 C1 C2 C3 1.4(5)
C7 O1 C4 C3 176.9(2)
C7 O1 C4 C5 -1.8(4)
C9 N3 C11 N1 0.9(4)
C9 N3 C11 N4 -178.6(3)
C9 C3 C4 O1 -2.1(4)
C9 C3 C4 C5 176.6(3)
C11 N1 N2 C13 0.7(3)
C11 N1 C16 C17 -1.5(4)
C11 N3 C9 C3 179.7(2)
C11 N3 C9 C17 -1.7(4)
C11 N4 C13 N2 1.2(4)
C13 N4 C11 N1 -0.6(3)
C13 N4 C11 N3 179.0(3)
C16 N1 N2 C13 -179.7(3)
C16 N1 C11 N3 0.7(4)
C16 N1 C11 N4 -179.7(2)

_cod_database_fobs_code 1544584
